data_1505955
loop_
_publ_author_name
'W\"unnemann, Stefan'
'Fr\"ohlich, Roland'
'Hoppe, Dieter'

_publ_section_title
;
 3,3'-oxazolidinyl-substituted 2,2'-biphenyldiols: novel tropos ligands
 with a large induction on the chiral axis.
;
_journal_issue 12
_journal_name_full 'Organic letters'
_journal_page_first 2455
_journal_page_last 2458
_journal_paper_doi 10.1021/ol060528u
_journal_volume 8
_journal_year 2006
_chemical_formula_sum 'C54 H67 N2 O10 P S2'
_chemical_formula_weight 999.19
_chemical_name_systematic
; 
 ? 
;
_space_group_IT_number 1
_symmetry_cell_setting triclinic
_symmetry_space_group_name_Hall 'P 1'
_symmetry_space_group_name_H-M 'P 1'
_atom_sites_solution_hydrogens geom
_atom_sites_solution_primary direct
_atom_sites_solution_secondary difmap
_audit_creation_method SHELXL-97
_cell_angle_alpha 109.16(1)
_cell_angle_beta 90.96(1)
_cell_angle_gamma 112.66(1)
_cell_formula_units_Z 1
_cell_length_a 8.793(1)
_cell_length_b 10.789(1)
_cell_length_c 16.090(1)
_cell_measurement_temperature 223(2)
_cell_volume 1312.5(3)
_computing_cell_refinement 'Collect (Nonius B.V., 1998)'
_computing_data_collection 'Collect (Nonius B.V., 1998)'
_computing_data_reduction 'Denzo-SMN (Otwinowski & Minor, 1997)'
_computing_molecular_graphics 'MOPICT (Br\"uggemann, 2001)'
_computing_publication_material 'SHELXL-97 (Sheldrick, 1997)'
_computing_structure_refinement 'SHELXL-97 (Sheldrick, 1997)'
_computing_structure_solution 'SHELXS-97 (Sheldrick, 1990)'
_diffrn_ambient_temperature 223(2)
_diffrn_measured_fraction_theta_full 0.950
_diffrn_measured_fraction_theta_max 0.950
_diffrn_measurement_device_type 'Nonius KappaCCD APEXII'
_diffrn_measurement_method '\w and \f scans'
_diffrn_radiation_monochromator graphite
_diffrn_radiation_source 'fine-focus sealed tube'
_diffrn_radiation_type CuK\a
_diffrn_radiation_wavelength 1.54178
_diffrn_reflns_av_R_equivalents 0.074
_diffrn_reflns_av_sigmaI/netI 0.0474
_diffrn_reflns_limit_h_max 10
_diffrn_reflns_limit_h_min -10
_diffrn_reflns_limit_k_max 12
_diffrn_reflns_limit_k_min -12
_diffrn_reflns_limit_l_max 19
_diffrn_reflns_limit_l_min -19
_diffrn_reflns_number 18620
_diffrn_reflns_theta_full 68.20
_diffrn_reflns_theta_max 68.20
_diffrn_reflns_theta_min 4.61
_exptl_absorpt_coefficient_mu 1.684
_exptl_absorpt_correction_T_max 0.9205
_exptl_absorpt_correction_T_min 0.7294
_exptl_absorpt_correction_type empirical
_exptl_absorpt_process_details 'Denzo (Otwinowski, Borek, Majewski & Minor, 2003)'
_exptl_crystal_colour colorless
_exptl_crystal_density_diffrn 1.264
_exptl_crystal_density_method 'not measured'
_exptl_crystal_description plate
_exptl_crystal_F_000 532
_exptl_crystal_size_max 0.20
_exptl_crystal_size_mid 0.15
_exptl_crystal_size_min 0.05
_refine_diff_density_max 0.526
_refine_diff_density_min -0.402
_refine_diff_density_rms 0.060
_refine_ls_abs_structure_details 'Flack H D (1983), Acta Cryst. A39, 876-881'
_refine_ls_abs_structure_Flack 0.00(3)
_refine_ls_extinction_method none
_refine_ls_goodness_of_fit_ref 1.048
_refine_ls_hydrogen_treatment riding
_refine_ls_matrix_type full
_refine_ls_number_parameters 641
_refine_ls_number_reflns 5854
_refine_ls_number_restraints 7
_refine_ls_restrained_S_all 1.049
_refine_ls_R_factor_all 0.0821
_refine_ls_R_factor_gt 0.0689
_refine_ls_shift/su_max 0.000
_refine_ls_shift/su_mean 0.000
_refine_ls_structure_factor_coef Fsqd
_refine_ls_weighting_details 'calc w=1/[\s^2^(Fo^2^)+(0.1044P)^2^+1.8711P] where P=(Fo^2^+2Fc^2^)/3'
_refine_ls_weighting_scheme calc
_refine_ls_wR_factor_gt 0.1754
_refine_ls_wR_factor_ref 0.1903
_reflns_number_gt 5007
_reflns_number_total 5854
_reflns_threshold_expression >2sigma(I)
_cod_data_source_file ol060528usi20060303_055007.cif
_cod_data_source_block hop3300
_cod_original_cell_volume 1312.5(2)
_cod_original_sg_symbol_H-M P1
_cod_database_code 1505955

loop_
_symmetry_equiv_pos_as_xyz
'x, y, z'

loop_
_atom_site_label
_atom_site_type_symbol
_atom_site_fract_x
_atom_site_fract_y
_atom_site_fract_z
_atom_site_U_iso_or_equiv
_atom_site_adp_type
_atom_site_occupancy
_atom_site_symmetry_multiplicity
_atom_site_calc_flag
_atom_site_refinement_flags
_atom_site_disorder_assembly
_atom_site_disorder_group
O1 O 0.4112(6) 0.1194(4) 0.5567(3) 0.0377(10) Uani 1 1 d . . .
P2 P 0.3413(2) 0.23732(17) 0.59258(11) 0.0379(4) Uani 1 1 d . . .
O3 O 0.1447(5) 0.1424(4) 0.5772(3) 0.0351(10) Uani 1 1 d . . .
C4 C 0.0905(8) 0.0344(6) 0.6152(4) 0.0318(13) Uani 1 1 d . . .
C5 C 0.1036(8) -0.0941(7) 0.5731(4) 0.0345(14) Uani 1 1 d . . .
C6 C 0.1848(8) -0.1201(7) 0.4935(4) 0.0339(14) Uani 1 1 d . . .
C7 C 0.3321(8) -0.0131(6) 0.4853(4) 0.0331(13) Uani 1 1 d . . .
C8 C 0.4111(8) -0.0394(7) 0.4115(4) 0.0337(13) Uani 1 1 d . . .
C9 C 0.3464(9) -0.1751(7) 0.3467(4) 0.0379(14) Uani 1 1 d . . .
H9 H 0.4005 -0.1935 0.2971 0.045 Uiso 1 1 calc R . .
C10 C 0.2018(9) -0.2873(7) 0.3521(4) 0.0372(14) Uani 1 1 d . . .
C11 C 0.1241(9) -0.2535(7) 0.4261(5) 0.0405(15) Uani 1 1 d . . .
H11 H 0.0249 -0.3257 0.4301 0.049 Uiso 1 1 calc R . .
C12 C 0.1322(11) -0.4378(8) 0.2826(5) 0.0495(18) Uani 1 1 d . . .
C13A C -0.0258(14) -0.4652(11) 0.2253(7) 0.081(3) Uani 1 1 d . . .
H13A H -0.0707 -0.5625 0.1814 0.122 Uiso 1 1 calc R . .
H13B H 0.0009 -0.3968 0.1951 0.122 Uiso 1 1 calc R . .
H13C H -0.1081 -0.4536 0.2630 0.122 Uiso 1 1 calc R . .
C13B C 0.2554(14) -0.4636(9) 0.2203(7) 0.080(3) Uani 1 1 d . . .
H13D H 0.3615 -0.4367 0.2555 0.119 Uiso 1 1 calc R . .
H13E H 0.2717 -0.4056 0.1835 0.119 Uiso 1 1 calc R . .
H13F H 0.2112 -0.5647 0.1826 0.119 Uiso 1 1 calc R . .
C13C C 0.0892(12) -0.5506(8) 0.3265(6) 0.058(2) Uani 1 1 d . . .
H13G H 0.1872 -0.5309 0.3658 0.087 Uiso 1 1 calc R . .
H13H H 0.0527 -0.6458 0.2807 0.087 Uiso 1 1 calc R . .
H13I H 0.0003 -0.5466 0.3607 0.087 Uiso 1 1 calc R . .
C14 C 0.5697(8) 0.0837(7) 0.4087(4) 0.0383(15) Uani 1 1 d . . .
H14 H 0.5457 0.1682 0.4139 0.046 Uiso 1 1 calc R . .
O15 O 0.6922(7) 0.1206(8) 0.4807(3) 0.072(2) Uani 1 1 d . . .
C16 C 0.8528(10) 0.1826(10) 0.4565(5) 0.060(2) Uani 1 1 d . B .
H16A H 0.9404 0.1788 0.4927 0.072 Uiso 1 1 calc R . .
H16B H 0.8821 0.2827 0.4622 0.072 Uiso 1 1 calc R . .
C17 C 0.8251(10) 0.0863(9) 0.3608(5) 0.0540(19) Uani 1 1 d D . .
H17 H 0.8900 0.1521 0.3310 0.065 Uiso 1 1 calc R A 1
N18 N 0.6477(7) 0.0461(6) 0.3269(4) 0.0404(13) Uani 1 1 d . B .
C19A C 0.881(2) -0.0336(14) 0.3331(11) 0.135(6) Uani 0.659(17) 1 d PD B 1
H19A H 1.0030 0.0050 0.3493 0.162 Uiso 0.659(17) 1 calc PR B 1
H19B H 0.8516 -0.0847 0.2683 0.162 Uiso 0.659(17) 1 calc PR B 1
C20A C 0.7964(18) -0.1344(19) 0.3802(11) 0.079(4) Uani 0.659(17) 1 d PD B 1
H20A H 0.8141 -0.0802 0.4437 0.119 Uiso 0.659(17) 1 calc PR B 1
H20B H 0.8424 -0.2056 0.3702 0.119 Uiso 0.659(17) 1 calc PR B 1
H20C H 0.6776 -0.1826 0.3572 0.119 Uiso 0.659(17) 1 calc PR B 1
C19B C 0.881(2) -0.0336(14) 0.3331(11) 0.135(6) Uani 0.341(17) 1 d PD B 2
H19C H 0.9662 -0.0104 0.3827 0.162 Uiso 0.341(17) 1 calc PR B 2
H19D H 0.9414 -0.0222 0.2834 0.162 Uiso 0.341(17) 1 calc PR B 2
C20B C 0.775(3) -0.1954(19) 0.305(2) 0.079(4) Uani 0.341(17) 1 d PD B 2
H20D H 0.8466 -0.2453 0.3020 0.119 Uiso 0.341(17) 1 calc PR B 2
H20E H 0.7082 -0.2305 0.2465 0.119 Uiso 0.341(17) 1 calc PR B 2
H20F H 0.7011 -0.2129 0.3479 0.119 Uiso 0.341(17) 1 calc PR B 2
S21 S 0.6253(2) 0.12151(17) 0.25455(11) 0.0417(4) Uani 1 1 d . . .
O22A O 0.6389(7) 0.2650(5) 0.3003(3) 0.0487(12) Uani 1 1 d . B .
O22B O 0.7407(7) 0.1050(7) 0.1950(3) 0.0566(14) Uani 1 1 d . B .
C23 C 0.4178(9) 0.0086(7) 0.1960(4) 0.0429(16) Uani 1 1 d . B .
C24A C 0.2887(11) 0.0559(8) 0.2104(5) 0.0478(18) Uani 1 1 d . . .
C24B C 0.3888(10) -0.1301(8) 0.1331(5) 0.0470(17) Uani 1 1 d . . .
C25A C 0.1319(9) -0.0375(8) 0.1597(5) 0.0468(17) Uani 1 1 d . B .
H25A H 0.0446 -0.0070 0.1676 0.056 Uiso 1 1 calc R . .
C25B C 0.2293(10) -0.2147(9) 0.0855(5) 0.0517(18) Uani 1 1 d . B .
H25B H 0.2088 -0.3050 0.0421 0.062 Uiso 1 1 calc R . .
C26 C 0.0983(10) -0.1737(8) 0.0981(5) 0.0504(18) Uani 1 1 d . . .
C27A C 0.3021(12) 0.1967(9) 0.2744(7) 0.069(2) Uani 1 1 d . B .
H27A H 0.1938 0.2006 0.2712 0.103 Uiso 1 1 calc R . .
H27B H 0.3823 0.2744 0.2594 0.103 Uiso 1 1 calc R . .
H27C H 0.3388 0.2070 0.3345 0.103 Uiso 1 1 calc R . .
C27B C 0.5198(12) -0.1877(10) 0.1136(6) 0.063(2) Uani 1 1 d . B .
H27D H 0.4664 -0.2914 0.0832 0.095 Uiso 1 1 calc R . .
H27E H 0.5882 -0.1645 0.1691 0.095 Uiso 1 1 calc R . .
H27F H 0.5895 -0.1443 0.0759 0.095 Uiso 1 1 calc R . .
C28 C -0.0744(12) -0.2707(11) 0.0458(6) 0.068(2) Uani 1 1 d . B .
H28A H -0.1532 -0.2874 0.0867 0.101 Uiso 1 1 calc R . .
H28B H -0.0758 -0.3619 0.0075 0.101 Uiso 1 1 calc R . .
H28C H -0.1055 -0.2252 0.0096 0.101 Uiso 1 1 calc R . .
C29 C 0.0187(8) 0.0634(7) 0.6930(4) 0.0324(13) Uani 1 1 d . . .
C30 C -0.0388(9) -0.0447(7) 0.7289(4) 0.0364(14) Uani 1 1 d . . .
H30 H -0.0823 -0.0268 0.7824 0.044 Uiso 1 1 calc R . .
C31 C -0.0338(9) -0.1794(7) 0.6876(4) 0.0379(15) Uani 1 1 d . . .
C32 C 0.0384(9) -0.2008(7) 0.6107(4) 0.0376(14) Uani 1 1 d . . .
H32 H 0.0439 -0.2901 0.5828 0.045 Uiso 1 1 calc R . .
C33 C -0.0942(10) -0.2923(8) 0.7311(5) 0.0493(18) Uani 1 1 d . . .
C34A C 0.0356(16) -0.2450(13) 0.8118(8) 0.092(4) Uani 1 1 d . . .
H34A H 0.1392 -0.2452 0.7923 0.139 Uiso 1 1 calc R . .
H34B H -0.0047 -0.3110 0.8434 0.139 Uiso 1 1 calc R . .
H34C H 0.0548 -0.1486 0.8512 0.139 Uiso 1 1 calc R . .
C34B C -0.2616(14) -0.3040(12) 0.7615(8) 0.084(3) Uani 1 1 d . . .
H34D H -0.3075 -0.3862 0.7801 0.126 Uiso 1 1 calc R . .
H34E H -0.3387 -0.3164 0.7126 0.126 Uiso 1 1 calc R . .
H34F H -0.2447 -0.2168 0.8112 0.126 Uiso 1 1 calc R . .
C34C C -0.1222(16) -0.4414(10) 0.6664(7) 0.081(3) Uani 1 1 d . . .
H34G H -0.0157 -0.4422 0.6523 0.122 Uiso 1 1 calc R . .
H34H H -0.1943 -0.4648 0.6122 0.122 Uiso 1 1 calc R . .
H34I H -0.1745 -0.5121 0.6936 0.122 Uiso 1 1 calc R . .
C35 C 0.0123(9) 0.2076(7) 0.7339(4) 0.0344(13) Uani 1 1 d . . .
H35 H 0.1279 0.2833 0.7522 0.041 Uiso 1 1 calc R . .
O36 O -0.0770(6) 0.2372(5) 0.6736(3) 0.0418(11) Uani 1 1 d . . .
C37 C -0.2489(9) 0.1670(8) 0.6821(4) 0.0418(15) Uani 1 1 d . . .
H37A H -0.2928 0.0629 0.6493 0.050 Uiso 1 1 calc R . .
H37B H -0.3180 0.2055 0.6594 0.050 Uiso 1 1 calc R . .
C38 C -0.2462(8) 0.2006(8) 0.7828(4) 0.0395(15) Uani 1 1 d . . .
H38 H -0.2560 0.2933 0.8104 0.047 Uiso 1 1 calc R . .
N39 N -0.0739(7) 0.2196(6) 0.8135(3) 0.0353(12) Uani 1 1 d . . .
C40 C -0.3832(10) 0.0849(10) 0.8049(6) 0.055(2) Uani 1 1 d . . .
H40A H -0.3705 0.1103 0.8697 0.067 Uiso 1 1 calc R . .
H40B H -0.3729 -0.0067 0.7784 0.067 Uiso 1 1 calc R . .
C41 C -0.5568(10) 0.0666(12) 0.7698(7) 0.072(3) Uani 1 1 d . . .
H41A H -0.5653 0.1583 0.7936 0.109 Uiso 1 1 calc R . .
H41B H -0.6416 -0.0036 0.7885 0.109 Uiso 1 1 calc R . .
H41C H -0.5733 0.0334 0.7052 0.109 Uiso 1 1 calc R . .
S42 S 0.0291(2) 0.36500(16) 0.90207(10) 0.0403(4) Uani 1 1 d . . .
O43A O 0.1027(7) 0.4903(5) 0.8786(3) 0.0521(13) Uani 1 1 d . . .
O43B O -0.0887(7) 0.3673(6) 0.9637(3) 0.0519(13) Uani 1 1 d . . .
C44 C 0.1864(9) 0.3255(7) 0.9418(4) 0.0386(15) Uani 1 1 d . . .
C45A C 0.1389(9) 0.2204(8) 0.9823(4) 0.0418(15) Uani 1 1 d . . .
C45B C 0.3566(9) 0.3990(8) 0.9373(4) 0.0452(17) Uani 1 1 d . . .
C46A C 0.2614(11) 0.1938(9) 1.0179(5) 0.0544(19) Uani 1 1 d . . .
H46A H 0.2294 0.1222 1.0432 0.065 Uiso 1 1 calc R . .
C46B C 0.4730(10) 0.3686(10) 0.9771(5) 0.056(2) Uani 1 1 d . . .
H46B H 0.5867 0.4190 0.9760 0.067 Uiso 1 1 calc R . .
C47 C 0.4308(11) 0.2686(11) 1.0181(5) 0.062(2) Uani 1 1 d . . .
C48A C -0.0390(10) 0.1352(9) 0.9905(6) 0.0525(19) Uani 1 1 d . . .
H48A H -0.0487 0.0455 0.9956 0.079 Uiso 1 1 calc R . .
H48B H -0.1138 0.1144 0.9379 0.079 Uiso 1 1 calc R . .
H48C H -0.0687 0.1910 1.0431 0.079 Uiso 1 1 calc R . .
C48B C 0.4250(11) 0.5086(10) 0.8920(6) 0.064(2) Uani 1 1 d . . .
H48D H 0.3945 0.4596 0.8278 0.095 Uiso 1 1 calc R . .
H48E H 0.5458 0.5563 0.9079 0.095 Uiso 1 1 calc R . .
H48F H 0.3784 0.5795 0.9115 0.095 Uiso 1 1 calc R . .
C49 C 0.5605(13) 0.2412(16) 1.0608(7) 0.092(4) Uani 1 1 d . . .
H49A H 0.6682 0.2902 1.0457 0.138 Uiso 1 1 calc R . .
H49B H 0.5313 0.1384 1.0394 0.138 Uiso 1 1 calc R . .
H49C H 0.5665 0.2772 1.1250 0.138 Uiso 1 1 calc R . .
O50 O 0.3435(7) 0.2940(5) 0.5129(3) 0.0469(12) Uani 1 1 d . . .
C51 C 0.3951(9) 0.4390(7) 0.5261(5) 0.0431(16) Uani 1 1 d . . .
C52A C 0.3203(12) 0.5196(9) 0.5798(7) 0.068(2) Uani 1 1 d . . .
H52A H 0.2360 0.4794 0.6103 0.081 Uiso 1 1 calc R . .
C52B C 0.5207(12) 0.4975(9) 0.4822(6) 0.062(2) Uani 1 1 d . . .
H52B H 0.5701 0.4404 0.4463 0.074 Uiso 1 1 calc R . .
C53A C 0.3745(17) 0.6634(12) 0.5872(9) 0.095(4) Uani 1 1 d . . .
H53A H 0.3256 0.7210 0.6230 0.114 Uiso 1 1 calc R . .
C53B C 0.5732(17) 0.6381(11) 0.4909(8) 0.094(4) Uani 1 1 d . . .
H53B H 0.6600 0.6790 0.4619 0.113 Uiso 1 1 calc R . .
C54 C 0.497(2) 0.7206(12) 0.5431(11) 0.109(5) Uani 1 1 d . . .
H54 H 0.5310 0.8170 0.5480 0.131 Uiso 1 1 calc R . .
O100 O 0.4199(11) 0.3365(9) 0.6784(5) 0.100(3) Uani 1 1 d . . .

loop_
_atom_site_aniso_label
_atom_site_aniso_U_11
_atom_site_aniso_U_22
_atom_site_aniso_U_33
_atom_site_aniso_U_23
_atom_site_aniso_U_13
_atom_site_aniso_U_12
O1 0.038(2) 0.025(2) 0.037(2) 0.0035(19) -0.001(2) 0.0060(19)
P2 0.0457(10) 0.0248(8) 0.0366(9) 0.0100(7) 0.0070(7) 0.0086(7)
O3 0.040(3) 0.024(2) 0.039(2) 0.0158(19) 0.010(2) 0.0067(19)
C4 0.038(3) 0.022(3) 0.030(3) 0.009(2) 0.002(3) 0.007(3)
C5 0.042(4) 0.024(3) 0.035(3) 0.011(3) 0.007(3) 0.011(3)
C6 0.039(4) 0.022(3) 0.037(3) 0.009(3) 0.012(3) 0.010(3)
C7 0.043(4) 0.018(3) 0.029(3) 0.005(2) 0.003(3) 0.006(3)
C8 0.029(3) 0.028(3) 0.037(3) 0.012(3) 0.003(3) 0.004(3)
C9 0.042(4) 0.032(3) 0.033(3) 0.006(3) 0.010(3) 0.013(3)
C10 0.041(4) 0.027(3) 0.035(3) 0.005(3) 0.007(3) 0.010(3)
C11 0.045(4) 0.023(3) 0.046(4) 0.010(3) 0.013(3) 0.007(3)
C12 0.064(5) 0.033(4) 0.044(4) 0.009(3) 0.009(4) 0.017(4)
C13A 0.094(8) 0.055(6) 0.067(6) -0.004(5) -0.027(5) 0.026(5)
C13B 0.095(8) 0.039(5) 0.069(6) -0.007(4) 0.045(6) 0.013(5)
C13C 0.069(6) 0.024(4) 0.069(5) 0.009(4) 0.015(4) 0.014(4)
C14 0.040(4) 0.032(4) 0.033(3) 0.013(3) 0.007(3) 0.005(3)
O15 0.036(3) 0.107(5) 0.037(3) 0.024(3) 0.002(2) -0.007(3)
C16 0.044(4) 0.069(6) 0.050(4) 0.025(4) 0.006(4) 0.005(4)
C17 0.048(4) 0.067(5) 0.056(4) 0.026(4) 0.008(4) 0.030(4)
N18 0.044(3) 0.033(3) 0.035(3) 0.009(2) 0.012(3) 0.009(3)
C19A 0.125(13) 0.173(17) 0.124(13) 0.048(13) 0.020(11) 0.083(13)
C20A 0.052(7) 0.114(12) 0.071(7) 0.041(9) 0.014(7) 0.028(8)
C19B 0.125(13) 0.173(17) 0.124(13) 0.048(13) 0.020(11) 0.083(13)
C20B 0.052(7) 0.114(12) 0.071(7) 0.041(9) 0.014(7) 0.028(8)
S21 0.0458(10) 0.0364(9) 0.0367(8) 0.0160(7) 0.0082(7) 0.0083(7)
O22A 0.065(3) 0.024(2) 0.046(3) 0.011(2) 0.002(2) 0.009(2)
O22B 0.047(3) 0.073(4) 0.045(3) 0.026(3) 0.018(2) 0.016(3)
C23 0.052(4) 0.035(4) 0.038(4) 0.012(3) 0.009(3) 0.014(3)
C24A 0.063(5) 0.040(4) 0.040(4) 0.012(3) 0.010(4) 0.022(4)
C24B 0.054(4) 0.043(4) 0.036(3) 0.007(3) 0.007(3) 0.019(4)
C25A 0.043(4) 0.050(4) 0.042(4) 0.015(3) 0.009(3) 0.014(3)
C25B 0.057(5) 0.043(4) 0.041(4) 0.004(3) 0.001(4) 0.015(4)
C26 0.052(5) 0.045(4) 0.040(4) 0.011(3) 0.001(3) 0.010(4)
C27A 0.061(5) 0.045(5) 0.083(6) 0.003(4) 0.006(5) 0.023(4)
C27B 0.065(5) 0.055(5) 0.057(5) 0.002(4) 0.007(4) 0.027(4)
C28 0.059(5) 0.066(6) 0.062(5) 0.018(5) 0.000(4) 0.014(5)
C29 0.034(3) 0.026(3) 0.033(3) 0.009(3) 0.006(3) 0.009(3)
C30 0.045(4) 0.026(3) 0.035(3) 0.009(3) 0.008(3) 0.013(3)
C31 0.047(4) 0.027(3) 0.043(3) 0.019(3) 0.010(3) 0.013(3)
C32 0.042(4) 0.024(3) 0.038(3) 0.008(3) 0.008(3) 0.008(3)
C33 0.067(5) 0.033(4) 0.056(4) 0.030(4) 0.024(4) 0.017(4)
C34A 0.115(9) 0.082(8) 0.084(7) 0.058(7) -0.004(6) 0.023(7)
C34B 0.087(7) 0.074(7) 0.117(9) 0.067(7) 0.061(7) 0.031(6)
C34C 0.123(9) 0.041(5) 0.090(7) 0.037(5) 0.053(7) 0.031(5)
C35 0.044(4) 0.028(3) 0.030(3) 0.012(3) 0.003(3) 0.013(3)
O36 0.055(3) 0.042(3) 0.035(2) 0.018(2) 0.009(2) 0.023(2)
C37 0.046(4) 0.039(4) 0.034(3) 0.010(3) -0.002(3) 0.015(3)
C38 0.035(3) 0.043(4) 0.036(3) 0.009(3) 0.002(3) 0.016(3)
N39 0.042(3) 0.031(3) 0.023(2) 0.001(2) 0.002(2) 0.012(2)
C40 0.040(4) 0.068(6) 0.056(4) 0.031(4) 0.005(4) 0.014(4)
C41 0.038(5) 0.081(7) 0.076(6) 0.019(5) 0.002(4) 0.010(4)
S42 0.0508(10) 0.0297(8) 0.0322(8) 0.0056(7) 0.0049(7) 0.0131(7)
O43A 0.077(4) 0.022(2) 0.048(3) 0.010(2) 0.005(3) 0.012(2)
O43B 0.058(3) 0.057(3) 0.035(2) 0.006(2) 0.012(2) 0.026(3)
C44 0.043(4) 0.035(4) 0.026(3) 0.007(3) 0.002(3) 0.008(3)
C45A 0.039(4) 0.049(4) 0.031(3) 0.017(3) 0.002(3) 0.010(3)
C45B 0.048(4) 0.043(4) 0.027(3) 0.009(3) 0.003(3) 0.005(3)
C46A 0.057(5) 0.062(5) 0.048(4) 0.032(4) 0.014(4) 0.019(4)
C46B 0.039(4) 0.070(6) 0.044(4) 0.018(4) 0.005(3) 0.011(4)
C47 0.045(4) 0.100(7) 0.046(4) 0.037(5) 0.009(4) 0.027(5)
C48A 0.046(4) 0.053(5) 0.058(5) 0.031(4) 0.011(4) 0.010(4)
C48B 0.051(5) 0.063(6) 0.057(5) 0.025(4) 0.005(4) 0.001(4)
C49 0.058(6) 0.162(12) 0.075(7) 0.062(8) 0.012(5) 0.049(7)
O50 0.070(3) 0.023(2) 0.041(3) 0.013(2) 0.011(2) 0.010(2)
C51 0.052(4) 0.024(3) 0.051(4) 0.019(3) 0.004(3) 0.010(3)
C52A 0.067(6) 0.042(5) 0.091(7) 0.011(5) 0.008(5) 0.030(4)
C52B 0.077(6) 0.041(5) 0.059(5) 0.026(4) 0.011(4) 0.008(4)
C53A 0.099(9) 0.057(7) 0.113(9) -0.003(6) -0.025(7) 0.046(6)
C53B 0.124(11) 0.039(5) 0.089(8) 0.033(6) 0.011(7) -0.006(6)
C54 0.127(11) 0.041(6) 0.126(11) 0.037(7) -0.049(9) -0.001(7)
O100 0.109(6) 0.088(6) 0.069(4) 0.002(4) 0.000(4) 0.030(5)

loop_
_atom_type_symbol
_atom_type_description
_atom_type_scat_dispersion_real
_atom_type_scat_dispersion_imag
_atom_type_scat_source
C C 0.0181 0.0091 'International Tables Vol C Tables 4.2.6.8 and 6.1.1.4'
H H 0.0000 0.0000 'International Tables Vol C Tables 4.2.6.8 and 6.1.1.4'
N N 0.0311 0.0180 'International Tables Vol C Tables 4.2.6.8 and 6.1.1.4'
O O 0.0492 0.0322 'International Tables Vol C Tables 4.2.6.8 and 6.1.1.4'
P P 0.2955 0.4335 'International Tables Vol C Tables 4.2.6.8 and 6.1.1.4'
S S 0.3331 0.5567 'International Tables Vol C Tables 4.2.6.8 and 6.1.1.4'

loop_
_geom_angle_atom_site_label_1
_geom_angle_atom_site_label_2
_geom_angle_atom_site_label_3
_geom_angle
C7 O1 P2 126.4(4)
O100 P2 O1 113.5(4)
O100 P2 O50 119.2(4)
O1 P2 O50 103.2(3)
O100 P2 O3 118.1(4)
O1 P2 O3 102.3(2)
O50 P2 O3 97.8(3)
C4 O3 P2 117.0(4)
C5 C4 C29 123.6(5)
C5 C4 O3 119.3(5)
C29 C4 O3 117.0(5)
C4 C5 C32 116.9(5)
C4 C5 C6 122.6(5)
C32 C5 C6 120.5(5)
C11 C6 C7 117.1(6)
C11 C6 C5 121.0(6)
C7 C6 C5 121.8(5)
C8 C7 O1 118.4(6)
C8 C7 C6 121.6(5)
O1 C7 C6 119.7(5)
C9 C8 C7 118.8(6)
C9 C8 C14 123.5(6)
C7 C8 C14 117.7(5)
C8 C9 C10 122.1(6)
C8 C9 H9 118.9
C10 C9 H9 118.9
C11 C10 C9 116.6(6)
C11 C10 C12 120.8(6)
C9 C10 C12 122.6(6)
C6 C11 C10 123.6(6)
C6 C11 H11 118.2
C10 C11 H11 118.2
C10 C12 C13A 109.9(7)
C10 C12 C13C 110.9(6)
C13A C12 C13C 108.7(8)
C10 C12 C13B 112.8(7)
C13A C12 C13B 107.8(8)
C13C C12 C13B 106.6(7)
C12 C13A H13A 109.5
C12 C13A H13B 109.5
H13A C13A H13B 109.5
C12 C13A H13C 109.5
H13A C13A H13C 109.5
H13B C13A H13C 109.5
C12 C13B H13D 109.5
C12 C13B H13E 109.5
H13D C13B H13E 109.5
C12 C13B H13F 109.5
H13D C13B H13F 109.5
H13E C13B H13F 109.5
C12 C13C H13G 109.5
C12 C13C H13H 109.5
H13G C13C H13H 109.5
C12 C13C H13I 109.5
H13G C13C H13I 109.5
H13H C13C H13I 109.5
O15 C14 N18 105.0(5)
O15 C14 C8 108.7(5)
N18 C14 C8 114.3(5)
O15 C14 H14 109.6
N18 C14 H14 109.6
C8 C14 H14 109.6
C14 O15 C16 107.8(5)
O15 C16 C17 101.5(6)
O15 C16 H16A 111.5
C17 C16 H16A 111.5
O15 C16 H16B 111.5
C17 C16 H16B 111.5
H16A C16 H16B 109.3
N18 C17 C19A 115.7(9)
N18 C17 C16 104.5(6)
C19A C17 C16 122.1(9)
N18 C17 H17 104.2
C19A C17 H17 104.2
C16 C17 H17 104.2
C17 N18 C14 105.4(5)
C17 N18 S21 113.6(5)
C14 N18 S21 114.1(4)
C17 C19A C20A 107.7(11)
C17 C19A H19A 110.2
C20A C19A H19A 110.2
C17 C19A H19B 110.2
C20A C19A H19B 110.2
H19A C19A H19B 108.5
H20D C20B H20E 109.5
H20D C20B H20F 109.5
H20E C20B H20F 109.5
O22B S21 O22A 117.2(3)
O22B S21 N18 105.6(3)
O22A S21 N18 111.0(3)
O22B S21 C23 109.1(3)
O22A S21 C23 109.5(3)
N18 S21 C23 103.4(3)
C24A C23 C24B 121.5(7)
C24A C23 S21 121.1(5)
C24B C23 S21 117.4(6)
C25A C24A C23 117.2(7)
C25A C24A C27A 116.0(7)
C23 C24A C27A 126.7(8)
C25B C24B C23 117.0(7)
C25B C24B C27B 118.4(7)
C23 C24B C27B 124.6(7)
C26 C25A C24A 123.0(7)
C26 C25A H25A 118.5
C24A C25A H25A 118.5
C26 C25B C24B 123.6(7)
C26 C25B H25B 118.2
C24B C25B H25B 118.2
C25B C26 C25A 117.6(7)
C25B C26 C28 121.7(8)
C25A C26 C28 120.7(8)
C24A C27A H27A 109.5
C24A C27A H27B 109.5
H27A C27A H27B 109.5
C24A C27A H27C 109.5
H27A C27A H27C 109.5
H27B C27A H27C 109.5
C24B C27B H27D 109.5
C24B C27B H27E 109.5
H27D C27B H27E 109.5
C24B C27B H27F 109.5
H27D C27B H27F 109.5
H27E C27B H27F 109.5
C26 C28 H28A 109.5
C26 C28 H28B 109.5
H28A C28 H28B 109.5
C26 C28 H28C 109.5
H28A C28 H28C 109.5
H28B C28 H28C 109.5
C30 C29 C4 117.0(5)
C30 C29 C35 123.8(5)
C4 C29 C35 119.2(5)
C29 C30 C31 122.1(6)
C29 C30 H30 119.0
C31 C30 H30 119.0
C32 C31 C30 117.9(6)
C32 C31 C33 122.2(6)
C30 C31 C33 119.8(6)
C31 C32 C5 122.6(6)
C31 C32 H32 118.7
C5 C32 H32 118.7
C34A C33 C34C 110.5(8)
C34A C33 C31 108.1(7)
C34C C33 C31 111.8(6)
C34A C33 C34B 109.2(9)
C34C C33 C34B 106.9(8)
C31 C33 C34B 110.2(7)
C33 C34A H34A 109.5
C33 C34A H34B 109.5
H34A C34A H34B 109.5
C33 C34A H34C 109.5
H34A C34A H34C 109.5
H34B C34A H34C 109.5
C33 C34B H34D 109.5
C33 C34B H34E 109.5
H34D C34B H34E 109.5
C33 C34B H34F 109.5
H34D C34B H34F 109.5
H34E C34B H34F 109.5
C33 C34C H34G 109.5
C33 C34C H34H 109.5
H34G C34C H34H 109.5
C33 C34C H34I 109.5
H34G C34C H34I 109.5
H34H C34C H34I 109.5
O36 C35 N39 105.3(5)
O36 C35 C29 112.4(5)
N39 C35 C29 112.9(5)
O36 C35 H35 108.7
N39 C35 H35 108.7
C29 C35 H35 108.7
C35 O36 C37 103.9(5)
O36 C37 C38 104.6(5)
O36 C37 H37A 110.8
C38 C37 H37A 110.8
O36 C37 H37B 110.8
C38 C37 H37B 110.8
H37A C37 H37B 108.9
N39 C38 C40 113.5(6)
N39 C38 C37 102.2(5)
C40 C38 C37 113.6(6)
N39 C38 H38 109.1
C40 C38 H38 109.1
C37 C38 H38 109.1
C35 N39 C38 106.6(5)
C35 N39 S42 114.9(4)
C38 N39 S42 114.4(4)
C38 C40 C41 111.5(7)
C38 C40 H40A 109.3
C41 C40 H40A 109.3
C38 C40 H40B 109.3
C41 C40 H40B 109.3
H40A C40 H40B 108.0
C40 C41 H41A 109.5
C40 C41 H41B 109.5
H41A C41 H41B 109.5
C40 C41 H41C 109.5
H41A C41 H41C 109.5
H41B C41 H41C 109.5
O43A S42 O43B 116.7(3)
O43A S42 N39 111.3(3)
O43B S42 N39 105.1(3)
O43A S42 C44 110.2(3)
O43B S42 C44 110.0(3)
N39 S42 C44 102.7(3)
C45B C44 C45A 120.0(6)
C45B C44 S42 121.9(5)
C45A C44 S42 118.0(5)
C46A C45A C44 118.8(7)
C46A C45A C48A 116.8(7)
C44 C45A C48A 124.4(6)
C46B C45B C44 117.6(7)
C46B C45B C48B 116.6(7)
C44 C45B C48B 125.9(7)
C45A C46A C47 122.8(7)
C45A C46A H46A 118.6
C47 C46A H46A 118.6
C47 C46B C45B 123.7(7)
C47 C46B H46B 118.2
C45B C46B H46B 118.2
C46B C47 C46A 117.1(7)
C46B C47 C49 121.6(8)
C46A C47 C49 121.2(9)
C45A C48A H48A 109.5
C45A C48A H48B 109.5
H48A C48A H48B 109.5
C45A C48A H48C 109.5
H48A C48A H48C 109.5
H48B C48A H48C 109.5
C45B C48B H48D 109.5
C45B C48B H48E 109.5
H48D C48B H48E 109.5
C45B C48B H48F 109.5
H48D C48B H48F 109.5
H48E C48B H48F 109.5
C47 C49 H49A 109.5
C47 C49 H49B 109.5
H49A C49 H49B 109.5
C47 C49 H49C 109.5
H49A C49 H49C 109.5
H49B C49 H49C 109.5
C51 O50 P2 122.9(4)
C52A C51 C52B 121.7(8)
C52A C51 O50 120.8(7)
C52B C51 O50 117.4(7)
C51 C52A C53A 117.6(11)
C51 C52A H52A 121.2
C53A C52A H52A 121.2
C53B C52B C51 119.9(10)
C53B C52B H52B 120.0
C51 C52B H52B 120.0
C54 C53A C52A 120.7(11)
C54 C53A H53A 119.7
C52A C53A H53A 119.7
C52B C53B C54 119.4(11)
C52B C53B H53B 120.3
C54 C53B H53B 120.3
C53A C54 C53B 120.7(10)
C53A C54 H54 119.6
C53B C54 H54 119.6

loop_
_geom_bond_atom_site_label_1
_geom_bond_atom_site_label_2
_geom_bond_distance
O1 C7 1.406(7)
O1 P2 1.569(5)
P2 O100 1.399(8)
P2 O50 1.588(5)
P2 O3 1.598(5)
O3 C4 1.417(7)
C4 C5 1.379(8)
C4 C29 1.409(8)
C5 C32 1.408(9)
C5 C6 1.476(8)
C6 C11 1.377(9)
C6 C7 1.407(9)
C7 C8 1.390(9)
C8 C9 1.375(9)
C8 C14 1.525(9)
C9 C10 1.406(9)
C9 H9 0.9400
C10 C11 1.396(9)
C10 C12 1.511(9)
C11 H11 0.9400
C12 C13A 1.527(13)
C12 C13C 1.530(11)
C12 C13B 1.530(11)
C13A H13A 0.9700
C13A H13B 0.9700
C13A H13C 0.9700
C13B H13D 0.9700
C13B H13E 0.9700
C13B H13F 0.9700
C13C H13G 0.9700
C13C H13H 0.9700
C13C H13I 0.9700
C14 O15 1.410(9)
C14 N18 1.504(8)
C14 H14 0.9900
O15 C16 1.434(9)
C16 C17 1.500(11)
C16 H16A 0.9800
C16 H16B 0.9800
C17 N18 1.488(10)
C17 C19A 1.497(7)
C17 H17 0.9900
N18 S21 1.671(6)
C19A C20A 1.500(10)
C19A H19A 0.9800
C19A H19B 0.9800
C20A H20A 0.9700
C20A H20B 0.9700
C20A H20C 0.9700
C20B H20D 0.9700
C20B H20E 0.9700
C20B H20F 0.9700
S21 O22B 1.427(5)
S21 O22A 1.435(5)
S21 C23 1.782(8)
C23 C24A 1.408(11)
C23 C24B 1.425(10)
C24A C25A 1.390(11)
C24A C27A 1.488(11)
C24B C25B 1.380(11)
C24B C27B 1.499(11)
C25A C26 1.389(10)
C25A H25A 0.9400
C25B C26 1.380(11)
C25B H25B 0.9400
C26 C28 1.504(12)
C27A H27A 0.9700
C27A H27B 0.9700
C27A H27C 0.9700
C27B H27D 0.9700
C27B H27E 0.9700
C27B H27F 0.9700
C28 H28A 0.9700
C28 H28B 0.9700
C28 H28C 0.9700
C29 C30 1.395(9)
C29 C35 1.501(8)
C30 C31 1.405(9)
C30 H30 0.9400
C31 C32 1.392(9)
C31 C33 1.526(9)
C32 H32 0.9400
C33 C34A 1.522(13)
C33 C34C 1.522(11)
C33 C34B 1.531(12)
C34A H34A 0.9700
C34A H34B 0.9700
C34A H34C 0.9700
C34B H34D 0.9700
C34B H34E 0.9700
C34B H34F 0.9700
C34C H34G 0.9700
C34C H34H 0.9700
C34C H34I 0.9700
C35 O36 1.424(7)
C35 N39 1.494(8)
C35 H35 0.9900
O36 C37 1.438(8)
C37 C38 1.538(9)
C37 H37A 0.9800
C37 H37B 0.9800
C38 N39 1.500(8)
C38 C40 1.511(10)
C38 H38 0.9900
N39 S42 1.645(5)
C40 C41 1.534(12)
C40 H40A 0.9800
C40 H40B 0.9800
C41 H41A 0.9700
C41 H41B 0.9700
C41 H41C 0.9700
S42 O43A 1.435(5)
S42 O43B 1.448(5)
S42 C44 1.762(7)
C44 C45B 1.414(10)
C44 C45A 1.419(9)
C45A C46A 1.377(11)
C45A C48A 1.513(10)
C45B C46B 1.393(11)
C45B C48B 1.524(11)
C46A C47 1.393(12)
C46A H46A 0.9400
C46B C47 1.380(12)
C46B H46B 0.9400
C47 C49 1.493(13)
C48A H48A 0.9700
C48A H48B 0.9700
C48A H48C 0.9700
C48B H48D 0.9700
C48B H48E 0.9700
C48B H48F 0.9700
C49 H49A 0.9700
C49 H49B 0.9700
C49 H49C 0.9700
O50 C51 1.390(8)
C51 C52A 1.378(11)
C51 C52B 1.378(11)
C52A C53A 1.398(15)
C52A H52A 0.9400
C52B C53B 1.362(13)
C52B H52B 0.9400
C53A C54 1.359(19)
C53A H53A 0.9400
C53B C54 1.39(2)
C53B H53B 0.9400
C54 H54 0.9400

loop_
_geom_torsion_atom_site_label_1
_geom_torsion_atom_site_label_2
_geom_torsion_atom_site_label_3
_geom_torsion_atom_site_label_4
_geom_torsion
C7 O1 P2 O100 162.2(6)
C7 O1 P2 O50 -67.3(5)
C7 O1 P2 O3 33.9(5)
O100 P2 O3 C4 -70.7(6)
O1 P2 O3 C4 54.7(4)
O50 P2 O3 C4 160.1(4)
P2 O3 C4 C5 -78.6(6)
P2 O3 C4 C29 104.1(6)
C29 C4 C5 C32 1.0(10)
O3 C4 C5 C32 -176.2(6)
C29 C4 C5 C6 -177.7(6)
O3 C4 C5 C6 5.1(9)
C4 C5 C6 C11 -143.5(7)
C32 C5 C6 C11 37.9(10)
C4 C5 C6 C7 40.3(10)
C32 C5 C6 C7 -138.4(7)
P2 O1 C7 C8 118.3(6)
P2 O1 C7 C6 -67.5(7)
C11 C6 C7 C8 1.6(10)
C5 C6 C7 C8 178.0(6)
C11 C6 C7 O1 -172.4(6)
C5 C6 C7 O1 4.0(9)
O1 C7 C8 C9 171.5(6)
C6 C7 C8 C9 -2.5(10)
O1 C7 C8 C14 -6.2(9)
C6 C7 C8 C14 179.7(6)
C7 C8 C9 C10 1.0(10)
C14 C8 C9 C10 178.6(6)
C8 C9 C10 C11 1.3(10)
C8 C9 C10 C12 -178.4(7)
C7 C6 C11 C10 0.9(10)
C5 C6 C11 C10 -175.5(6)
C9 C10 C11 C6 -2.3(11)
C12 C10 C11 C6 177.4(7)
C11 C10 C12 C13A 73.9(9)
C9 C10 C12 C13A -106.4(9)
C11 C10 C12 C13C -46.4(10)
C9 C10 C12 C13C 133.3(7)
C11 C10 C12 C13B -165.8(8)
C9 C10 C12 C13B 13.9(11)
C9 C8 C14 O15 -114.8(7)
C7 C8 C14 O15 62.8(8)
C9 C8 C14 N18 2.0(9)
C7 C8 C14 N18 179.6(6)
N18 C14 O15 C16 31.1(8)
C8 C14 O15 C16 153.8(6)
C14 O15 C16 C17 -40.9(9)
O15 C16 C17 N18 33.8(8)
O15 C16 C17 C19A -99.8(11)
C19A C17 N18 C14 121.1(8)
C16 C17 N18 C14 -16.0(8)
C19A C17 N18 S21 -113.3(9)
C16 C17 N18 S21 109.6(6)
O15 C14 N18 C17 -8.2(7)
C8 C14 N18 C17 -127.2(6)
O15 C14 N18 S21 -133.5(5)
C8 C14 N18 S21 107.6(6)
N18 C17 C19A C20A -69.6(14)
C16 C17 C19A C20A 59.3(15)
C17 N18 S21 O22B 44.7(6)
C14 N18 S21 O22B 165.5(5)
C17 N18 S21 O22A -83.3(5)
C14 N18 S21 O22A 37.5(6)
C17 N18 S21 C23 159.3(5)
C14 N18 S21 C23 -79.9(5)
O22B S21 C23 C24A -140.3(6)
O22A S21 C23 C24A -10.8(7)
N18 S21 C23 C24A 107.6(6)
O22B S21 C23 C24B 38.6(7)
O22A S21 C23 C24B 168.2(5)
N18 S21 C23 C24B -73.4(6)
C24B C23 C24A C25A -0.9(11)
S21 C23 C24A C25A 178.0(5)
C24B C23 C24A C27A 179.3(8)
S21 C23 C24A C27A -1.8(11)
C24A C23 C24B C25B 1.4(11)
S21 C23 C24B C25B -177.6(6)
C24A C23 C24B C27B 179.6(7)
S21 C23 C24B C27B 0.6(10)
C23 C24A C25A C26 1.3(11)
C27A C24A C25A C26 -178.9(8)
C23 C24B C25B C26 -2.3(12)
C27B C24B C25B C26 179.4(8)
C24B C25B C26 C25A 2.7(12)
C24B C25B C26 C28 -178.9(8)
C24A C25A C26 C25B -2.1(12)
C24A C25A C26 C28 179.4(8)
C5 C4 C29 C30 1.1(9)
O3 C4 C29 C30 178.3(6)
C5 C4 C29 C35 179.4(6)
O3 C4 C29 C35 -3.4(8)
C4 C29 C30 C31 -3.1(10)
C35 C29 C30 C31 178.6(6)
C29 C30 C31 C32 3.0(10)
C29 C30 C31 C33 178.4(7)
C30 C31 C32 C5 -0.8(10)
C33 C31 C32 C5 -176.1(7)
C4 C5 C32 C31 -1.1(10)
C6 C5 C32 C31 177.6(6)
C32 C31 C33 C34A 102.1(9)
C30 C31 C33 C34A -73.1(10)
C32 C31 C33 C34C -19.8(11)
C30 C31 C33 C34C 165.0(8)
C32 C31 C33 C34B -138.6(8)
C30 C31 C33 C34B 46.3(10)
C30 C29 C35 O36 -123.2(7)
C4 C29 C35 O36 58.6(8)
C30 C29 C35 N39 -4.3(9)
C4 C29 C35 N39 177.5(5)
N39 C35 O36 C37 -39.2(6)
C29 C35 O36 C37 84.1(6)
C35 O36 C37 C38 41.9(6)
O36 C37 C38 N39 -27.6(6)
O36 C37 C38 C40 -150.2(6)
O36 C35 N39 C38 21.1(6)
C29 C35 N39 C38 -101.9(6)
O36 C35 N39 S42 -106.6(5)
C29 C35 N39 S42 130.4(5)
C40 C38 N39 C35 126.7(6)
C37 C38 N39 C35 4.0(6)
C40 C38 N39 S42 -105.3(6)
C37 C38 N39 S42 132.1(5)
N39 C38 C40 C41 -178.3(7)
C37 C38 C40 C41 -62.2(9)
C35 N39 S42 O43A 42.5(5)
C38 N39 S42 O43A -81.1(5)
C35 N39 S42 O43B 169.7(4)
C38 N39 S42 O43B 46.0(5)
C35 N39 S42 C44 -75.3(5)
C38 N39 S42 C44 161.0(5)
O43A S42 C44 C45B -8.1(6)
O43B S42 C44 C45B -138.0(5)
N39 S42 C44 C45B 110.6(6)
O43A S42 C44 C45A 169.5(5)
O43B S42 C44 C45A 39.6(6)
N39 S42 C44 C45A -71.8(5)
C45B C44 C45A C46A 1.1(10)
S42 C44 C45A C46A -176.6(6)
C45B C44 C45A C48A -179.8(7)
S42 C44 C45A C48A 2.6(9)
C45A C44 C45B C46B -2.8(10)
S42 C44 C45B C46B 174.8(6)
C45A C44 C45B C48B 176.8(7)
S42 C44 C45B C48B -5.7(10)
C44 C45A C46A C47 1.8(12)
C48A C45A C46A C47 -177.4(8)
C44 C45B C46B C47 1.9(12)
C48B C45B C46B C47 -177.7(8)
C45B C46B C47 C46A 0.8(13)
C45B C46B C47 C49 -179.2(9)
C45A C46A C47 C46B -2.7(13)
C45A C46A C47 C49 177.4(9)
O100 P2 O50 C51 -11.2(8)
O1 P2 O50 C51 -138.1(5)
O3 P2 O50 C51 117.3(6)
P2 O50 C51 C52A -56.4(9)
P2 O50 C51 C52B 124.8(7)
C52B C51 C52A C53A 1.1(13)
O50 C51 C52A C53A -177.6(8)
C52A C51 C52B C53B -0.4(14)
O50 C51 C52B C53B 178.3(9)
C51 C52A C53A C54 -0.3(16)
C51 C52B C53B C54 -1.0(17)
C52A C53A C54 C53B -1.0(18)
C52B C53B C54 C53A 1.7(19)
